data_7228851
loop_
_publ_author_name
'Liu, Jiaming'
'Qian, Siran'
'Su, Zhenjie'
'Wang, Cunde'

_publ_section_title
;
 DBU-mediated [4 + 2] annulations of donor--acceptor cyclopropanes with
 3-aryl-2-cyanoacrylates for the synthesis of fully substituted anilines
;
_journal_issue 61
_journal_name_full 'RSC Adv.'
_journal_page_first 38342
_journal_paper_doi 10.1039/C7RA07230A
_journal_volume 7
_journal_year 2017
_chemical_formula_moiety 'C28 H18 Cl N3 O2'
_chemical_formula_sum 'C28 H18 Cl N3 O2'
_chemical_formula_weight 463.90
_chemical_name_systematic
; 
 ? 
;
_space_group_IT_number 14
_symmetry_cell_setting monoclinic
_symmetry_space_group_name_Hall '-P 2ybc'
_symmetry_space_group_name_H-M 'P 1 21/c 1'
_atom_sites_solution_hydrogens geom
_atom_sites_solution_primary direct
_atom_sites_solution_secondary difmap
_audit_creation_method SHELXL-97
_audit_update_record
;
2017-05-04 deposited with the CCDC.
2017-07-31 downloaded from the CCDC.
;
_cell_angle_alpha 90.00
_cell_angle_beta 107.948(10)
_cell_angle_gamma 90.00
_cell_formula_units_Z 4
_cell_length_a 11.579(3)
_cell_length_b 12.312(3)
_cell_length_c 17.454(4)
_cell_measurement_reflns_used 5381
_cell_measurement_temperature 296
_cell_measurement_theta_max 27.35
_cell_measurement_theta_min 2.50
_cell_volume 2367.2(10)
_computing_cell_refinement 'Bruker SMART'
_computing_data_collection 'Bruker SMART'
_computing_data_reduction 'Bruker SAINT'
_computing_molecular_graphics 'Bruker SHELXTL'
_computing_publication_material 'Bruker SHELXTL'
_computing_structure_refinement 'Bruker SHELXTL'
_computing_structure_solution 'Bruker SHELXTL'
_diffrn_ambient_temperature 296
_diffrn_measured_fraction_theta_full 0.970
_diffrn_measured_fraction_theta_max 0.970
_diffrn_measurement_device_type 'CCD area detector'
_diffrn_measurement_method 'phi and omega scans'
_diffrn_radiation_monochromator graphite
_diffrn_radiation_source 'sealed tube'
_diffrn_radiation_type MoK\a
_diffrn_radiation_wavelength 0.71073
_diffrn_reflns_av_R_equivalents 0.0319
_diffrn_reflns_av_sigmaI/netI 0.0452
_diffrn_reflns_limit_h_max 15
_diffrn_reflns_limit_h_min -12
_diffrn_reflns_limit_k_max 15
_diffrn_reflns_limit_k_min -12
_diffrn_reflns_limit_l_max 22
_diffrn_reflns_limit_l_min -18
_diffrn_reflns_number 11690
_diffrn_reflns_theta_full 27.45
_diffrn_reflns_theta_max 27.45
_diffrn_reflns_theta_min 2.06
_exptl_absorpt_coefficient_mu 0.192
_exptl_crystal_colour cololess
_exptl_crystal_density_diffrn 1.302
_exptl_crystal_density_method 'not measured'
_exptl_crystal_description block
_exptl_crystal_F_000 960
_exptl_crystal_size_max 0.35
_exptl_crystal_size_mid 0.33
_exptl_crystal_size_min 0.3
_refine_diff_density_max 0.226
_refine_diff_density_min -0.353
_refine_diff_density_rms 0.041
_refine_ls_extinction_method none
_refine_ls_goodness_of_fit_ref 1.034
_refine_ls_hydrogen_treatment mixed
_refine_ls_matrix_type full
_refine_ls_number_parameters 308
_refine_ls_number_reflns 5233
_refine_ls_number_restraints 0
_refine_ls_restrained_S_all 1.034
_refine_ls_R_factor_all 0.0785
_refine_ls_R_factor_gt 0.0514
_refine_ls_shift/su_max 0.000
_refine_ls_shift/su_mean 0.000
_refine_ls_structure_factor_coef Fsqd
_refine_ls_weighting_details 'calc w=1/[\s^2^(Fo^2^)+(0.0515P)^2^+0.7546P] where P=(Fo^2^+2Fc^2^)/3'
_refine_ls_weighting_scheme calc
_refine_ls_wR_factor_gt 0.1166
_refine_ls_wR_factor_ref 0.1299
_reflns_number_gt 3763
_reflns_number_total 5391
_reflns_threshold_expression >2sigma(I)
_cod_data_source_file c7ra07230a2.cif
_cod_data_source_block 001_CCDC1
_cod_depositor_comments
;
The following automatic conversions were performed:

'_symmetry_cell_setting' value 'Monoclinic' changed to 'monoclinic'
according to
/home/data/users/saulius/crontab/automatic-downloads/rss-feeds/RSC/lib/dictionaries/cif_core.dic
dictionary named 'cif_core.dic' version 2.4.2 from 2011-04-26.

Automatic conversion script
Id: cif_fix_values 4973 2017-02-22 13:04:09Z antanas 
;
_cod_original_cell_volume 2367.0(11)
_cod_original_sg_symbol_H-M 'P2(1)/c  '
_cod_database_code 7228851

loop_
_symmetry_equiv_pos_as_xyz
'x, y, z'
'-x, y+1/2, -z+1/2'
'-x, -y, -z'
'x, -y-1/2, z-1/2'

loop_
_atom_site_label
_atom_site_type_symbol
_atom_site_fract_x
_atom_site_fract_y
_atom_site_fract_z
_atom_site_U_iso_or_equiv
_atom_site_adp_type
_atom_site_occupancy
_atom_site_symmetry_multiplicity
_atom_site_calc_flag
_atom_site_refinement_flags
Cl1 Cl 0.44098(6) 1.11692(6) 0.11036(5) 0.0953(3) Uani 1 1 d .
C3 C 0.90379(14) 0.61531(13) 0.30386(10) 0.0333(4) Uani 1 1 d .
C22 C 0.72293(15) 0.87514(12) 0.24491(10) 0.0344(4) Uani 1 1 d .
C4 C 0.81953(14) 0.68936(13) 0.25722(10) 0.0328(4) Uani 1 1 d .
C16 C 0.73824(15) 0.66286(13) 0.17438(10) 0.0347(4) Uani 1 1 d .
C10 C 0.85436(14) 0.41022(13) 0.28925(10) 0.0350(4) Uani 1 1 d .
N1 N 1.05008(16) 0.77126(13) 0.48900(9) 0.0599(5) Uani 1 1 d .
H1A H 1.1011 0.7243 0.5166 0.072 Uiso 1 1 calc R
H1B H 1.0464 0.8349 0.5084 0.072 Uiso 1 1 calc R
C2 C 0.97874(15) 0.64169(13) 0.38124(10) 0.0365(4) Uani 1 1 d .
O1 O 0.99413(14) 0.49535(11) 0.23436(10) 0.0613(4) Uani 1 1 d .
C5 C 0.81325(14) 0.79242(12) 0.29015(10) 0.0327(4) Uani 1 1 d .
C9 C 0.92158(15) 0.50442(13) 0.27159(10) 0.0368(4) Uani 1 1 d .
C11 C 0.77106(15) 0.42179(14) 0.33149(11) 0.0422(4) Uani 1 1 d .
H11 H 0.7563 0.4900 0.3494 0.051 Uiso 1 1 calc R
O2 O 0.51834(16) 0.62154(13) -0.06292(8) 0.0736(5) Uani 1 1 d .
C27 C 0.63355(16) 0.91097(14) 0.27696(11) 0.0421(4) Uani 1 1 d .
H27 H 0.6317 0.8847 0.3265 0.050 Uiso 1 1 calc R
C14 C 0.8169(2) 0.21819(15) 0.28056(14) 0.0595(6) Uani 1 1 d .
H14 H 0.8326 0.1494 0.2641 0.071 Uiso 1 1 calc R
C6 C 0.89106(15) 0.81941(13) 0.36682(10) 0.0352(4) Uani 1 1 d .
N3 N 0.89222(16) 1.01245(13) 0.42347(10) 0.0578(5) Uani 1 1 d .
C21 C 0.61255(16) 0.66663(14) 0.15651(10) 0.0395(4) Uani 1 1 d .
H21 H 0.5792 0.6786 0.1979 0.047 Uiso 1 1 calc R
C1 C 0.97538(15) 0.74490(14) 0.41494(10) 0.0390(4) Uani 1 1 d .
C23 C 0.72519(16) 0.91530(15) 0.17118(11) 0.0441(4) Uani 1 1 d .
H23 H 0.7848 0.8919 0.1494 0.053 Uiso 1 1 calc R
C8 C 0.88994(16) 0.92790(14) 0.39692(10) 0.0414(4) Uani 1 1 d .
C25 C 0.55077(17) 1.02403(15) 0.16294(13) 0.0527(5) Uani 1 1 d .
N2 N 1.13342(19) 0.50403(16) 0.46693(11) 0.0703(6) Uani 1 1 d .
C26 C 0.54731(17) 0.98552(15) 0.23560(13) 0.0495(5) Uani 1 1 d .
H26 H 0.4875 1.0092 0.2571 0.059 Uiso 1 1 calc R
C7 C 1.06444(17) 0.56394(15) 0.42806(11) 0.0460(4) Uani 1 1 d .
C20 C 0.53550(17) 0.65293(15) 0.07826(11) 0.0467(4) Uani 1 1 d .
H20 H 0.4518 0.6556 0.0677 0.056 Uiso 1 1 calc R
C15 C 0.87742(18) 0.30723(14) 0.26411(12) 0.0494(5) Uani 1 1 d .
H15 H 0.9336 0.2986 0.2363 0.059 Uiso 1 1 calc R
C13 C 0.73297(19) 0.23085(16) 0.32142(13) 0.0577(6) Uani 1 1 d .
H13 H 0.6917 0.1705 0.3317 0.069 Uiso 1 1 calc R
C17 C 0.78511(18) 0.64247(17) 0.11141(11) 0.0511(5) Uani 1 1 d .
H17 H 0.8687 0.6376 0.1218 0.061 Uiso 1 1 calc R
C19 C 0.58431(19) 0.63546(16) 0.01673(11) 0.0511(5) Uani 1 1 d .
C12 C 0.70976(18) 0.33135(16) 0.34697(13) 0.0539(5) Uani 1 1 d .
H12 H 0.6532 0.3391 0.3746 0.065 Uiso 1 1 calc R
C24 C 0.63905(19) 0.99019(16) 0.12972(13) 0.0547(5) Uani 1 1 d .
H24 H 0.6405 1.0173 0.0803 0.066 Uiso 1 1 calc R
C18 C 0.7091(2) 0.6294(2) 0.03378(12) 0.0618(6) Uani 1 1 d .
H18 H 0.7421 0.6163 -0.0077 0.074 Uiso 1 1 calc R
C28 C 0.3923(2) 0.6423(2) -0.08670(15) 0.0876(9) Uani 1 1 d .
H28A H 0.3536 0.5914 -0.0608 0.131 Uiso 1 1 calc R
H28B H 0.3592 0.6347 -0.1441 0.131 Uiso 1 1 calc R
H28C H 0.3783 0.7148 -0.0714 0.131 Uiso 1 1 calc R

loop_
_atom_site_aniso_label
_atom_site_aniso_U_11
_atom_site_aniso_U_22
_atom_site_aniso_U_33
_atom_site_aniso_U_23
_atom_site_aniso_U_13
_atom_site_aniso_U_12
Cl1 0.0644(4) 0.0746(4) 0.1361(7) 0.0496(4) 0.0151(4) 0.0218(3)
C3 0.0368(8) 0.0290(8) 0.0363(8) -0.0044(7) 0.0142(7) -0.0028(6)
C22 0.0389(9) 0.0264(8) 0.0352(9) -0.0036(7) 0.0075(7) -0.0028(6)
C4 0.0356(8) 0.0303(8) 0.0332(8) -0.0033(7) 0.0119(7) -0.0039(6)
C16 0.0406(9) 0.0293(8) 0.0339(8) -0.0045(7) 0.0112(7) -0.0023(7)
C10 0.0343(8) 0.0301(8) 0.0354(9) -0.0041(7) 0.0030(7) 0.0033(6)
N1 0.0745(12) 0.0409(9) 0.0449(9) -0.0127(8) -0.0102(8) 0.0104(8)
C2 0.0408(9) 0.0310(8) 0.0361(9) -0.0026(7) 0.0094(7) 0.0010(7)
O1 0.0722(10) 0.0477(8) 0.0816(10) -0.0116(7) 0.0493(9) -0.0007(7)
C5 0.0375(9) 0.0287(8) 0.0333(8) -0.0004(7) 0.0128(7) -0.0033(6)
C9 0.0386(9) 0.0344(9) 0.0363(9) -0.0057(7) 0.0099(7) 0.0029(7)
C11 0.0432(10) 0.0336(9) 0.0486(10) -0.0025(8) 0.0122(8) 0.0037(7)
O2 0.0854(12) 0.0797(11) 0.0386(8) -0.0085(8) -0.0058(7) -0.0009(9)
C27 0.0484(10) 0.0367(9) 0.0403(9) -0.0064(8) 0.0124(8) 0.0006(8)
C14 0.0710(14) 0.0282(9) 0.0725(14) -0.0089(10) 0.0124(11) 0.0018(9)
C6 0.0420(9) 0.0279(8) 0.0353(9) -0.0044(7) 0.0113(7) -0.0027(7)
N3 0.0744(12) 0.0354(9) 0.0505(10) -0.0104(8) -0.0002(8) 0.0022(8)
C21 0.0448(10) 0.0356(9) 0.0395(9) -0.0046(8) 0.0152(7) -0.0058(7)
C1 0.0441(10) 0.0349(9) 0.0354(9) -0.0046(7) 0.0084(7) -0.0032(7)
C23 0.0459(10) 0.0402(10) 0.0468(10) 0.0041(9) 0.0154(8) -0.0026(8)
C8 0.0484(10) 0.0335(9) 0.0371(9) -0.0030(8) 0.0057(7) -0.0011(7)
C25 0.0420(10) 0.0347(10) 0.0727(14) 0.0083(10) 0.0049(9) -0.0009(8)
N2 0.0778(13) 0.0704(12) 0.0553(11) 0.0009(10) 0.0096(9) 0.0312(10)
C26 0.0438(10) 0.0394(10) 0.0640(13) -0.0063(10) 0.0144(9) 0.0027(8)
C7 0.0516(11) 0.0435(10) 0.0389(10) -0.0069(9) 0.0081(8) 0.0070(8)
C20 0.0421(10) 0.0431(10) 0.0486(11) -0.0051(9) 0.0049(8) -0.0045(8)
C15 0.0534(11) 0.0358(10) 0.0583(12) -0.0109(9) 0.0159(9) 0.0047(8)
C13 0.0541(12) 0.0377(11) 0.0734(14) 0.0056(10) 0.0080(10) -0.0077(9)
C17 0.0472(11) 0.0654(13) 0.0425(10) -0.0094(10) 0.0163(8) 0.0017(9)
C19 0.0658(13) 0.0455(11) 0.0331(9) -0.0059(8) 0.0021(8) -0.0026(9)
C12 0.0471(11) 0.0473(11) 0.0683(13) 0.0063(10) 0.0192(10) -0.0021(9)
C24 0.0581(12) 0.0474(11) 0.0541(12) 0.0164(10) 0.0104(10) -0.0050(9)
C18 0.0659(14) 0.0846(16) 0.0374(10) -0.0128(11) 0.0198(9) 0.0028(11)
C28 0.0805(18) 0.0875(19) 0.0641(15) 0.0022(14) -0.0228(13) -0.0072(14)

loop_
_atom_type_symbol
_atom_type_description
_atom_type_scat_dispersion_real
_atom_type_scat_dispersion_imag
_atom_type_scat_source
C C 0.0033 0.0016 'International Tables Vol C Tables 4.2.6.8 and 6.1.1.4'
H H 0.0000 0.0000 'International Tables Vol C Tables 4.2.6.8 and 6.1.1.4'
N N 0.0061 0.0033 'International Tables Vol C Tables 4.2.6.8 and 6.1.1.4'
O O 0.0106 0.0060 'International Tables Vol C Tables 4.2.6.8 and 6.1.1.4'
Cl Cl 0.1484 0.1585 'International Tables Vol C Tables 4.2.6.8 and 6.1.1.4'

loop_
_geom_angle_atom_site_label_1
_geom_angle_atom_site_label_2
_geom_angle_atom_site_label_3
_geom_angle
C2 C3 C4 121.61(14)
C2 C3 C9 116.92(14)
C4 C3 C9 121.42(14)
C23 C22 C27 119.29(16)
C23 C22 C5 121.45(15)
C27 C22 C5 119.25(15)
C3 C4 C5 117.75(14)
C3 C4 C16 122.54(14)
C5 C4 C16 119.71(14)
C17 C16 C21 117.69(16)
C17 C16 C4 121.34(15)
C21 C16 C4 120.76(15)
C11 C10 C15 119.44(17)
C11 C10 C9 121.68(15)
C15 C10 C9 118.87(16)
C3 C2 C1 121.63(15)
C3 C2 C7 120.51(15)
C1 C2 C7 117.84(15)
C6 C5 C4 120.35(15)
C6 C5 C22 118.69(14)
C4 C5 C22 120.95(14)
O1 C9 C10 122.25(15)
O1 C9 C3 118.50(15)
C10 C9 C3 119.20(14)
C12 C11 C10 120.00(17)
C19 O2 C28 118.45(19)
C26 C27 C22 120.47(17)
C15 C14 C13 120.14(18)
C5 C6 C1 122.42(14)
C5 C6 C8 119.56(15)
C1 C6 C8 117.96(15)
C20 C21 C16 121.69(16)
N1 C1 C2 121.60(16)
N1 C1 C6 122.20(15)
C2 C1 C6 116.20(15)
C24 C23 C22 120.35(18)
N3 C8 C6 177.34(19)
C26 C25 C24 121.37(18)
C26 C25 Cl1 119.38(17)
C24 C25 Cl1 119.25(17)
C25 C26 C27 119.44(18)
N2 C7 C2 178.2(2)
C19 C20 C21 119.43(18)
C14 C15 C10 119.92(19)
C12 C13 C14 120.69(19)
C18 C17 C16 120.76(18)
O2 C19 C20 125.08(19)
O2 C19 C18 115.36(18)
C20 C19 C18 119.55(17)
C13 C12 C11 119.8(2)
C23 C24 C25 119.09(19)
C17 C18 C19 120.84(18)

loop_
_geom_bond_atom_site_label_1
_geom_bond_atom_site_label_2
_geom_bond_distance
Cl1 C25 1.746(2)
C3 C2 1.400(2)
C3 C4 1.399(2)
C3 C9 1.515(2)
C22 C23 1.386(2)
C22 C27 1.391(2)
C22 C5 1.498(2)
C4 C5 1.404(2)
C4 C16 1.498(2)
C16 C17 1.390(2)
C16 C21 1.392(2)
C10 C11 1.390(2)
C10 C15 1.394(2)
C10 C9 1.481(2)
N1 C1 1.355(2)
C2 C1 1.406(2)
C2 C7 1.438(2)
O1 C9 1.215(2)
C5 C6 1.404(2)
C11 C12 1.391(3)
O2 C19 1.375(2)
O2 C28 1.413(3)
C27 C26 1.384(3)
C14 C15 1.378(3)
C14 C13 1.380(3)
C6 C1 1.412(2)
C6 C8 1.437(2)
N3 C8 1.137(2)
C21 C20 1.392(2)
C23 C24 1.387(3)
C25 C26 1.366(3)
C25 C24 1.386(3)
N2 C7 1.144(2)
C20 C19 1.376(3)
C13 C12 1.370(3)
C17 C18 1.379(3)
C19 C18 1.384(3)
